data_4514655
loop_
_publ_author_name
'Zhou, Kehan'
'Zhu, Yan'
'Fan, Weitai'
'Chen, Yujie'
'Xu, Xu'
'Zhang, Jingyu'
'Zhao, Yingsheng'

_publ_section_title
;
 Late-Stage Functionalization of Aromatic Acids with Aliphatic Aziridines:
 Direct Approach to Form \b-Branched Arylethylamine Backbones
;
_journal_issue 8
_journal_name_full 'ACS Catalysis'
_journal_page_first 6738
_journal_paper_doi 10.1021/acscatal.9b01347
_journal_volume 9
_journal_year 2019
_chemical_absolute_configuration S
_chemical_formula_moiety 'C18 H21 N O5 S, H2 O'
_chemical_formula_sum 'C18 H23 N O6 S'
_chemical_formula_weight 381.43
_space_group_crystal_system monoclinic
_space_group_IT_number 4
_space_group_name_Hall 'P 2yb'
_space_group_name_H-M_alt 'P 1 21 1'
_symmetry_space_group_name_Hall 'P 2yb'
_symmetry_space_group_name_H-M 'P 1 21 1'
_atom_sites_solution_hydrogens mixed
_audit_creation_date 2019-05-14
_audit_creation_method
;
Olex2 1.2
(compiled 2018.05.29 svn.r3508 for OlexSys, GUI svn.r5506)
;
_cell_angle_alpha 90
_cell_angle_beta 91.170(2)
_cell_angle_gamma 90
_cell_formula_units_Z 2
_cell_length_a 8.1162(7)
_cell_length_b 11.0214(9)
_cell_length_c 10.5496(8)
_cell_measurement_reflns_used 1726
_cell_measurement_temperature 298(2)
_cell_measurement_theta_max 21.643
_cell_measurement_theta_min 2.51
_cell_volume 943.48(13)
_computing_cell_refinement 'Bruker SMART'
_computing_data_collection 'Bruker SMART'
_computing_data_reduction 'Bruker SAINT'
_computing_molecular_graphics 'Olex2 (Dolomanov et al., 2009)'
_computing_publication_material 'Olex2 (Dolomanov et al., 2009)'
_computing_structure_refinement 'ShelXL (Sheldrick, 2015)'
_computing_structure_solution 'SHELXS-97 (Sheldrick, 1990)'
_diffrn_ambient_temperature 298.15
_diffrn_measured_fraction_theta_full 0.997
_diffrn_measured_fraction_theta_max 0.975
_diffrn_measurement_device_type 'CCD area detector'
_diffrn_measurement_method 'phi and omega scans'
_diffrn_radiation_type MoK\a
_diffrn_radiation_wavelength 0.71073
_diffrn_reflns_av_R_equivalents 0.0245
_diffrn_reflns_av_unetI/netI 0.0610
_diffrn_reflns_Laue_measured_fraction_full 0.997
_diffrn_reflns_Laue_measured_fraction_max 0.975
_diffrn_reflns_limit_h_max 6
_diffrn_reflns_limit_h_min -10
_diffrn_reflns_limit_k_max 14
_diffrn_reflns_limit_k_min -14
_diffrn_reflns_limit_l_max 14
_diffrn_reflns_limit_l_min -12
_diffrn_reflns_number 6059
_diffrn_reflns_point_group_measured_fraction_full 0.865
_diffrn_reflns_point_group_measured_fraction_max 0.819
_diffrn_reflns_theta_full 25.242
_diffrn_reflns_theta_max 28.686
_diffrn_reflns_theta_min 2.510
_exptl_absorpt_coefficient_mu 0.205
_exptl_absorpt_correction_T_max 0.9718
_exptl_absorpt_correction_T_min 0.9410
_exptl_absorpt_correction_type multi-scan
_exptl_absorpt_process_details sadabs
_exptl_crystal_colour colorless
_exptl_crystal_density_diffrn 1.343
_exptl_crystal_density_meas 1.343
_exptl_crystal_density_method 'not measured'
_exptl_crystal_description block
_exptl_crystal_F_000 404
_exptl_crystal_size_max 0.3
_exptl_crystal_size_mid 0.25
_exptl_crystal_size_min 0.14
_refine_diff_density_max 0.232
_refine_diff_density_min -0.257
_refine_diff_density_rms 0.039
_refine_ls_abs_structure_details
;
 Refined as an inversion twin.
;
_refine_ls_abs_structure_Flack 0.06(12)
_refine_ls_extinction_method none
_refine_ls_goodness_of_fit_ref 1.024
_refine_ls_hydrogen_treatment constr
_refine_ls_matrix_type full
_refine_ls_number_parameters 239
_refine_ls_number_reflns 3984
_refine_ls_number_restraints 1
_refine_ls_restrained_S_all 1.024
_refine_ls_R_factor_all 0.1036
_refine_ls_R_factor_gt 0.0502
_refine_ls_shift/su_max 0.000
_refine_ls_shift/su_mean 0.000
_refine_ls_structure_factor_coef Fsqd
_refine_ls_weighting_details 'w=1/[\s^2^(Fo^2^)+(0.0403P)^2^+0.0189P] where P=(Fo^2^+2Fc^2^)/3'
_refine_ls_weighting_scheme calc
_refine_ls_wR_factor_gt 0.0886
_refine_ls_wR_factor_ref 0.1054
_reflns_Friedel_coverage 0.601
_reflns_Friedel_fraction_full 0.718
_reflns_Friedel_fraction_max 0.647
_reflns_number_gt 2335
_reflns_number_total 3984
_reflns_threshold_expression 'I > 2\s(I)'
_cod_data_source_file cs9b01347_si_002.cif
_cod_data_source_block 190510e
_cod_database_code 4514655
_shelx_shelxl_version_number 2018/3
_shelx_space_group_comment
;
The symmetry employed for this shelxl refinement is uniquely defined
by the following loop, which should always be used as a source of
symmetry information in preference to the above space-group names.
They are only intended as comments.
;
_shelx_estimated_absorpt_t_max 0.972
_shelx_estimated_absorpt_t_min 0.941
_olex2_refinement_description
;
1. Twinned data refinement
 Scales: 0.94(12)
 0.06(12)
2. Fixed Uiso
 At 1.2 times of:
  All C(H) groups, All C(H,H) groups, All N(H) groups, All O(H,H) groups
 At 1.5 times of:
  All C(H,H,H) groups, All O(H) groups
3.a Riding coordinates:
 N1(H1), O6(H6A,H6B)
3.b Ternary CH refined with riding coordinates:
 C9(H9)
3.c Secondary CH2 refined with riding coordinates:
 C8(H8A,H8B)
3.d Aromatic/amide H refined with riding coordinates:
 C4(H4), C5(H5), C7(H7), C13(H13), C14(H14), C16(H16), C17(H17)
3.e Tetrahedral OH refined with riding coordinates:
 O1(H1A)
3.f Idealised Me refined as rotating group:
 C10(H10A,H10B,H10C), C11(H11A,H11B,H11C), C18(H18A,H18B,H18C)
;
_olex2_submission_special_instructions 'No special instructions were received'

loop_
_space_group_symop_operation_xyz
'x, y, z'
'-x, y+1/2, -z'

loop_
_atom_site_label
_atom_site_type_symbol
_atom_site_fract_x
_atom_site_fract_y
_atom_site_fract_z
_atom_site_U_iso_or_equiv
_atom_site_adp_type
_atom_site_occupancy
_atom_site_site_symmetry_order
_atom_site_calc_flag
_atom_site_refinement_flags_posn
N1 N 0.2153(4) 0.9250(3) 0.8627(3) 0.0525(9) Uani 1 1 d .
H1 H 0.191803 0.849046 0.857617 0.063 Uiso 1 1 d R
O1 O 0.2986(4) 0.5045(3) 0.7442(2) 0.0615(8) Uani 1 1 d .
H1A H 0.262041 0.467684 0.804985 0.092 Uiso 1 1 calc R
O2 O 0.2332(4) 0.6644(3) 0.8608(3) 0.0585(8) Uani 1 1 d .
O3 O 0.3176(5) 0.6765(3) 0.3167(3) 0.0812(10) Uani 1 1 d .
O4 O -0.0801(4) 0.9438(3) 0.8350(3) 0.0675(8) Uani 1 1 d .
O5 O 0.0901(4) 1.1256(3) 0.8726(3) 0.0805(10) Uani 1 1 d .
O6 O 0.1655(5) 0.3674(3) 0.9143(3) 0.1090(15) Uani 1 1 d .
H6A H 0.139255 0.387939 0.988919 0.131 Uiso 1 1 d R
H6B H 0.141365 0.293019 0.903760 0.131 Uiso 1 1 d R
S1 S 0.06804(14) 1.00974(9) 0.81427(10) 0.0562(3) Uani 1 1 d .
C1 C 0.2902(5) 0.6229(4) 0.7656(4) 0.0499(10) Uani 1 1 d .
C2 C 0.3545(5) 0.6971(3) 0.6586(3) 0.0454(10) Uani 1 1 d .
C3 C 0.4406(5) 0.8052(4) 0.6798(4) 0.0474(10) Uani 1 1 d .
C4 C 0.4856(6) 0.8697(4) 0.5731(4) 0.0579(11) Uani 1 1 d .
H4 H 0.543875 0.941716 0.584087 0.070 Uiso 1 1 calc R
C5 C 0.4476(6) 0.8319(4) 0.4517(4) 0.0597(12) Uani 1 1 d .
H5 H 0.478977 0.878346 0.382665 0.072 Uiso 1 1 calc R
C6 C 0.3631(6) 0.7251(4) 0.4331(4) 0.0578(11) Uani 1 1 d .
C7 C 0.3169(5) 0.6580(4) 0.5367(4) 0.0513(10) Uani 1 1 d .
H7 H 0.259724 0.585621 0.524608 0.062 Uiso 1 1 calc R
C8 C 0.4902(5) 0.8536(4) 0.8086(4) 0.0581(11) Uani 1 1 d .
H8A H 0.604906 0.878169 0.806956 0.070 Uiso 1 1 calc R
H8B H 0.481115 0.788844 0.870293 0.070 Uiso 1 1 calc R
C9 C 0.3870(5) 0.9611(4) 0.8517(4) 0.0523(11) Uani 1 1 d .
H9 H 0.392799 1.024373 0.786688 0.063 Uiso 1 1 calc R
C10 C 0.4520(6) 1.0141(5) 0.9762(4) 0.0780(14) Uani 1 1 d .
H10A H 0.384495 1.081570 0.999983 0.117 Uiso 1 1 calc GR
H10B H 0.563431 1.041042 0.966100 0.117 Uiso 1 1 calc GR
H10C H 0.449018 0.953113 1.041106 0.117 Uiso 1 1 calc GR
C11 C 0.3395(8) 0.7481(5) 0.2081(4) 0.0953(18) Uani 1 1 d .
H11A H 0.282635 0.823857 0.217618 0.143 Uiso 1 1 calc GR
H11B H 0.296077 0.706173 0.135009 0.143 Uiso 1 1 calc GR
H11C H 0.454909 0.763323 0.197434 0.143 Uiso 1 1 calc GR
C12 C 0.0891(5) 1.0323(3) 0.6497(4) 0.0493(10) Uani 1 1 d .
C13 C 0.0406(6) 0.9431(4) 0.5667(5) 0.0603(11) Uani 1 1 d .
H13 H -0.006155 0.871799 0.596355 0.072 Uiso 1 1 calc R
C14 C 0.0619(6) 0.9602(4) 0.4384(5) 0.0644(12) Uani 1 1 d .
H14 H 0.026281 0.900202 0.382224 0.077 Uiso 1 1 calc R
C15 C 0.1342(5) 1.0635(5) 0.3911(4) 0.0620(12) Uani 1 1 d .
C16 C 0.1852(6) 1.1508(4) 0.4777(5) 0.0670(13) Uani 1 1 d .
H16 H 0.236046 1.220820 0.448685 0.080 Uiso 1 1 calc R
C17 C 0.1622(6) 1.1363(4) 0.6058(5) 0.0616(12) Uani 1 1 d .
H17 H 0.195895 1.196497 0.662393 0.074 Uiso 1 1 calc R
C18 C 0.1614(7) 1.0816(6) 0.2515(5) 0.0890(16) Uani 1 1 d .
H18A H 0.275004 1.066855 0.233292 0.134 Uiso 1 1 calc GR
H18B H 0.133221 1.163442 0.228506 0.134 Uiso 1 1 calc GR
H18C H 0.093122 1.026217 0.203832 0.134 Uiso 1 1 calc GR

loop_
_atom_site_aniso_label
_atom_site_aniso_U_11
_atom_site_aniso_U_22
_atom_site_aniso_U_33
_atom_site_aniso_U_23
_atom_site_aniso_U_13
_atom_site_aniso_U_12
N1 0.057(2) 0.0428(19) 0.058(2) -0.0066(16) 0.0088(18) -0.0098(17)
O1 0.087(2) 0.0399(15) 0.0581(16) 0.0061(15) 0.0155(14) 0.0003(18)
O2 0.075(2) 0.0458(16) 0.0550(17) 0.0047(15) 0.0192(16) 0.0022(15)
O3 0.128(3) 0.069(2) 0.0472(17) -0.0015(16) 0.0131(18) -0.004(2)
O4 0.0562(19) 0.0666(18) 0.080(2) 0.0076(16) 0.0209(16) -0.0005(16)
O5 0.112(3) 0.0457(18) 0.085(2) -0.0136(17) 0.020(2) 0.0022(18)
O6 0.194(4) 0.057(2) 0.079(2) -0.0090(18) 0.053(2) -0.043(3)
S1 0.0636(7) 0.0404(5) 0.0653(6) -0.0040(6) 0.0172(5) 0.0004(6)
C1 0.053(3) 0.045(2) 0.052(3) 0.001(2) 0.002(2) 0.002(2)
C2 0.050(3) 0.042(2) 0.044(2) 0.0056(18) 0.0071(19) 0.0047(19)
C3 0.039(2) 0.048(2) 0.055(2) 0.000(2) 0.0048(19) 0.004(2)
C4 0.061(3) 0.050(2) 0.064(3) 0.003(2) 0.021(2) -0.007(2)
C5 0.070(3) 0.053(3) 0.057(3) 0.013(2) 0.026(2) 0.007(2)
C6 0.073(3) 0.053(3) 0.047(2) 0.001(2) 0.013(2) 0.011(2)
C7 0.058(3) 0.042(2) 0.054(3) 0.002(2) 0.010(2) 0.002(2)
C8 0.046(3) 0.064(3) 0.064(3) 0.004(2) -0.005(2) -0.013(2)
C9 0.059(3) 0.051(2) 0.047(2) -0.0017(19) 0.001(2) -0.015(2)
C10 0.095(4) 0.084(3) 0.055(3) -0.006(3) -0.011(3) -0.032(3)
C11 0.148(5) 0.089(4) 0.050(3) 0.011(3) 0.024(3) 0.024(4)
C12 0.044(2) 0.038(2) 0.067(3) 0.001(2) 0.005(2) -0.0010(18)
C13 0.057(3) 0.052(2) 0.072(3) 0.001(2) 0.007(2) -0.005(2)
C14 0.059(3) 0.066(3) 0.068(3) -0.010(2) -0.001(3) 0.002(2)
C15 0.050(3) 0.073(3) 0.063(3) 0.012(3) 0.004(2) 0.012(3)
C16 0.060(3) 0.061(3) 0.080(3) 0.021(3) 0.006(3) -0.006(2)
C17 0.061(3) 0.050(3) 0.074(3) 0.001(2) 0.005(3) -0.002(2)
C18 0.085(4) 0.112(4) 0.070(3) 0.017(3) 0.005(3) 0.018(4)

loop_
_atom_type_symbol
_atom_type_description
_atom_type_scat_dispersion_real
_atom_type_scat_dispersion_imag
_atom_type_scat_source
C C 0.0033 0.0016 'International Tables Vol C Tables 4.2.6.8 and 6.1.1.4'
H H 0.0000 0.0000 'International Tables Vol C Tables 4.2.6.8 and 6.1.1.4'
N N 0.0061 0.0033 'International Tables Vol C Tables 4.2.6.8 and 6.1.1.4'
O O 0.0106 0.0060 'International Tables Vol C Tables 4.2.6.8 and 6.1.1.4'
S S 0.1246 0.1234 'International Tables Vol C Tables 4.2.6.8 and 6.1.1.4'

loop_
_geom_angle_atom_site_label_1
_geom_angle_atom_site_label_2
_geom_angle_atom_site_label_3
_geom_angle
S1 N1 H1 112.7
C9 N1 H1 118.2
C9 N1 S1 121.8(3)
C1 O1 H1A 109.5
C6 O3 C11 118.1(4)
H6A O6 H6B 108.4
N1 S1 C12 108.11(18)
O4 S1 N1 106.38(18)
O4 S1 O5 119.3(2)
O4 S1 C12 108.74(19)
O5 S1 N1 107.41(19)
O5 S1 C12 106.52(19)
O1 C1 C2 112.9(4)
O2 C1 O1 122.5(4)
O2 C1 C2 124.6(4)
C3 C2 C1 121.8(3)
C7 C2 C1 117.2(4)
C7 C2 C3 121.0(3)
C2 C3 C8 124.8(3)
C4 C3 C2 116.5(4)
C4 C3 C8 118.7(4)
C3 C4 H4 118.6
C5 C4 C3 122.9(4)
C5 C4 H4 118.6
C4 C5 H5 120.2
C6 C5 C4 119.6(4)
C6 C5 H5 120.2
C5 C6 O3 125.6(4)
C5 C6 C7 119.3(4)
C7 C6 O3 115.1(4)
C2 C7 H7 119.6
C6 C7 C2 120.7(4)
C6 C7 H7 119.6
C3 C8 H8A 108.8
C3 C8 H8B 108.8
C3 C8 C9 113.9(3)
H8A C8 H8B 107.7
C9 C8 H8A 108.8
C9 C8 H8B 108.8
N1 C9 C8 110.1(3)
N1 C9 H9 108.0
N1 C9 C10 110.5(3)
C8 C9 H9 108.0
C10 C9 C8 111.9(4)
C10 C9 H9 108.0
C9 C10 H10A 109.5
C9 C10 H10B 109.5
C9 C10 H10C 109.5
H10A C10 H10B 109.5
H10A C10 H10C 109.5
H10B C10 H10C 109.5
O3 C11 H11A 109.5
O3 C11 H11B 109.5
O3 C11 H11C 109.5
H11A C11 H11B 109.5
H11A C11 H11C 109.5
H11B C11 H11C 109.5
C13 C12 S1 119.7(3)
C13 C12 C17 120.2(4)
C17 C12 S1 120.0(3)
C12 C13 H13 120.4
C12 C13 C14 119.3(4)
C14 C13 H13 120.4
C13 C14 H14 119.0
C15 C14 C13 122.0(4)
C15 C14 H14 119.0
C14 C15 C16 117.3(4)
C14 C15 C18 122.4(5)
C16 C15 C18 120.3(5)
C15 C16 H16 119.3
C17 C16 C15 121.5(4)
C17 C16 H16 119.3
C12 C17 C16 119.7(4)
C12 C17 H17 120.2
C16 C17 H17 120.2
C15 C18 H18A 109.5
C15 C18 H18B 109.5
C15 C18 H18C 109.5
H18A C18 H18B 109.5
H18A C18 H18C 109.5
H18B C18 H18C 109.5

loop_
_geom_bond_atom_site_label_1
_geom_bond_atom_site_label_2
_geom_bond_distance
N1 H1 0.8603
N1 S1 1.593(3)
N1 C9 1.456(5)
O1 H1A 0.8200
O1 C1 1.326(5)
O2 C1 1.205(5)
O3 C6 1.383(5)
O3 C11 1.405(6)
O4 S1 1.426(3)
O5 S1 1.427(3)
O6 H6A 0.8500
O6 H6B 0.8502
S1 C12 1.766(4)
C1 C2 1.496(5)
C2 C3 1.397(5)
C2 C7 1.384(5)
C3 C4 1.387(5)
C3 C8 1.507(5)
C4 H4 0.9300
C4 C5 1.375(6)
C5 H5 0.9300
C5 C6 1.374(6)
C6 C7 1.378(5)
C7 H7 0.9300
C8 H8A 0.9700
C8 H8B 0.9700
C8 C9 1.525(6)
C9 H9 0.9800
C9 C10 1.522(5)
C10 H10A 0.9600
C10 H10B 0.9600
C10 H10C 0.9600
C11 H11A 0.9600
C11 H11B 0.9600
C11 H11C 0.9600
C12 C13 1.369(6)
C12 C17 1.374(5)
C13 H13 0.9300
C13 C14 1.380(6)
C14 H14 0.9300
C14 C15 1.379(6)
C15 C16 1.384(6)
C15 C18 1.506(7)
C16 H16 0.9300
C16 C17 1.378(6)
C17 H17 0.9300
C18 H18A 0.9600
C18 H18B 0.9600
C18 H18C 0.9600

loop_
_geom_torsion_atom_site_label_1
_geom_torsion_atom_site_label_2
_geom_torsion_atom_site_label_3
_geom_torsion_atom_site_label_4
_geom_torsion
N1 S1 C12 C13 78.4(4)
N1 S1 C12 C17 -98.1(3)
O1 C1 C2 C3 -144.1(4)
O1 C1 C2 C7 39.6(5)
O2 C1 C2 C3 37.4(6)
O2 C1 C2 C7 -139.0(4)
O3 C6 C7 C2 -179.7(4)
O4 S1 C12 C13 -36.7(4)
O4 S1 C12 C17 146.8(3)
O5 S1 C12 C13 -166.4(3)
O5 S1 C12 C17 17.1(4)
S1 N1 C9 C8 -137.8(3)
S1 N1 C9 C10 98.0(4)
S1 C12 C13 C14 -178.2(4)
S1 C12 C17 C16 177.0(4)
C1 C2 C3 C4 -176.3(4)
C1 C2 C3 C8 5.2(6)
C1 C2 C7 C6 176.1(4)
C2 C3 C4 C5 0.5(6)
C2 C3 C8 C9 -105.6(5)
C3 C2 C7 C6 -0.2(6)
C3 C4 C5 C6 -0.7(7)
C3 C8 C9 N1 62.0(4)
C3 C8 C9 C10 -174.6(4)
C4 C3 C8 C9 75.8(5)
C4 C5 C6 O3 -179.9(4)
C4 C5 C6 C7 0.4(6)
C5 C6 C7 C2 0.0(6)
C7 C2 C3 C4 -0.1(6)
C7 C2 C3 C8 -178.6(4)
C8 C3 C4 C5 179.2(4)
C9 N1 S1 O4 177.5(3)
C9 N1 S1 O5 -53.7(3)
C9 N1 S1 C12 60.8(3)
C11 O3 C6 C5 -8.7(7)
C11 O3 C6 C7 171.0(4)
C12 C13 C14 C15 1.5(7)
C13 C12 C17 C16 0.5(6)
C13 C14 C15 C16 -0.2(7)
C13 C14 C15 C18 178.6(5)
C14 C15 C16 C17 -1.1(7)
C15 C16 C17 C12 0.9(7)
C17 C12 C13 C14 -1.7(6)
C18 C15 C16 C17 -179.9(4)

loop_
_twin_individual_id
_twin_individual_mass_fraction_refined
1 0.94(12)
2 0.06(12)
